data_4105283
loop_
_publ_author_name
'Thomas Cadenbach'
'Timo Bollermann'
'Christian Gemel'
'Mustafa Tombul'
'Israel Fernandez'
'Moritz von Hopffgarten'
'Gernot Frenking'
'Roland A. Fischer'

_publ_contact_author_address
;
 Lehrstuhl fuer Anorganische Chemie 2
 Organometallics and Materials
 Ruhr-Universitaet Bochum
 Universitaetsstrasse 150
 44780 Bochum (Germany)
;
_publ_contact_author_email roland.fischer@ruhr-uni-bochum.de
_publ_contact_author_fax '0049 234 3214174'
_publ_contact_author_name 'Roland A. Fischer'
_publ_contact_author_phone '0049 234 3224174'
_publ_section_title
;
 Molecular Alloys, Linking Organometallics with Intermetallic Hume-Rothery
 Phases: The Highly Coordinated Transition Metal Compounds [M(ZnR)n] (n >=
 8) Containing Organo-Zinc Ligands
;
_journal_name_full 'Journal of the American Chemical Society'
_journal_page_first 16063
_journal_page_last 16077
_journal_paper_doi 10.1021/ja904061w
_journal_volume 131
_journal_year 2009
_chemical_formula_sum 'C44 H72 Ga0 Ru Zn8'
_chemical_formula_weight 1225.05
_chemical_name_systematic
; 
 ? 
;
_space_group_IT_number 14
_symmetry_cell_setting monoclinic
_symmetry_space_group_name_Hall '-P 2ybc'
_symmetry_space_group_name_H-M 'P 1 21/c 1'
_atom_sites_solution_hydrogens geom
_atom_sites_solution_primary direct
_atom_sites_solution_secondary difmap
_audit_creation_method SHELXL-97
_cell_angle_alpha 90.00
_cell_angle_beta 123.522(2)
_cell_angle_gamma 90.00
_cell_formula_units_Z 4
_cell_length_a 12.5205(4)
_cell_length_b 23.2905(7)
_cell_length_c 22.5218(8)
_cell_measurement_reflns_used 200
_cell_measurement_temperature 105(2)
_cell_measurement_theta_max 25
_cell_measurement_theta_min 0
_cell_volume 5475.2(3)
_computing_cell_refinement
;
CrysAlis RED, Oxford Diffraction Ltd.,
Version 1.170.32 (release 06.06.2003 CrysAlis170 VC++)
(compiled Jun  6 2003,13:53:32)
;
_computing_data_collection
;
CrysAlis CCD, Oxford Diffraction Ltd.,
Version 1.170.32 (release 06.06.2003 CrysAlis170 VC++)
(compiled Jun  6 2003,13:53:32)
;
_computing_data_reduction
;
CrysAlis RED, Oxford Diffraction Ltd.,
Version 1.170.32 (release 06.06.2003 CrysAlis170 VC++)
(compiled Jun  6 2003,13:53:32)
;
_computing_structure_refinement 'SHELXL-97 (Sheldrick, 1997)'
_computing_structure_solution 'SHELXS-97 (Sheldrick, 1990)'
_diffrn_ambient_temperature 105(2)
_diffrn_measured_fraction_theta_full 0.995
_diffrn_measured_fraction_theta_max 0.995
_diffrn_measurement_device_type 'multiwire proportional'
_diffrn_measurement_method 'phi and omega scans'
_diffrn_radiation_monochromator graphite
_diffrn_radiation_source 'fine-focus sealed tube'
_diffrn_radiation_type MoK\a
_diffrn_radiation_wavelength 0.71073
_diffrn_reflns_av_R_equivalents 0.1070
_diffrn_reflns_av_sigmaI/netI 0.1154
_diffrn_reflns_limit_h_max 16
_diffrn_reflns_limit_h_min -15
_diffrn_reflns_limit_k_max 21
_diffrn_reflns_limit_k_min -30
_diffrn_reflns_limit_l_max 29
_diffrn_reflns_limit_l_min -29
_diffrn_reflns_number 55612
_diffrn_reflns_theta_full 27.63
_diffrn_reflns_theta_max 27.63
_diffrn_reflns_theta_min 2.63
_exptl_absorpt_coefficient_mu 3.731
_exptl_absorpt_correction_T_max 0.690
_exptl_absorpt_correction_T_min 0.480
_exptl_absorpt_correction_type empirical
_exptl_absorpt_process_details sadabs
_exptl_crystal_colour yellow
_exptl_crystal_density_diffrn 1.486
_exptl_crystal_description prism
_exptl_crystal_F_000 2480
_exptl_crystal_size_max 0.20
_exptl_crystal_size_mid 0.20
_exptl_crystal_size_min 0.10
_refine_diff_density_max 3.188
_refine_diff_density_min -1.302
_refine_diff_density_rms 0.196
_refine_ls_extinction_method none
_refine_ls_goodness_of_fit_ref 0.968
_refine_ls_hydrogen_treatment constr
_refine_ls_matrix_type full
_refine_ls_number_parameters 502
_refine_ls_number_reflns 12696
_refine_ls_number_restraints 0
_refine_ls_restrained_S_all 0.968
_refine_ls_R_factor_all 0.0951
_refine_ls_R_factor_gt 0.0533
_refine_ls_shift/su_max 0.000
_refine_ls_shift/su_mean 0.000
_refine_ls_structure_factor_coef Fsqd
_refine_ls_weighting_details 'calc w=1/[\s^2^(Fo^2^)+(0.0781P)^2^+0.0000P] where P=(Fo^2^+2Fc^2^)/3'
_refine_ls_weighting_scheme calc
_refine_ls_wR_factor_gt 0.1456
_refine_ls_wR_factor_ref 0.1559
_reflns_number_gt 7328
_reflns_number_total 12696
_reflns_threshold_expression >2sigma(I)
_cod_data_source_file ja904061w_si_002_05.cif
_cod_data_source_block 6
_cod_database_code 4105283

loop_
_symmetry_equiv_pos_as_xyz
'x, y, z'
'-x, y+1/2, -z+1/2'
'-x, -y, -z'
'x, -y-1/2, z-1/2'

loop_
_atom_site_label
_atom_site_type_symbol
_atom_site_fract_x
_atom_site_fract_y
_atom_site_fract_z
_atom_site_U_iso_or_equiv
_atom_site_adp_type
_atom_site_occupancy
_atom_site_symmetry_multiplicity
_atom_site_calc_flag
_atom_site_refinement_flags
Ru1 Ru -0.61039(5) -0.35579(2) 0.15948(3) 0.01596(13) Uani 1 1 d .
Zn1 Zn -0.47131(7) -0.39532(3) 0.12210(4) 0.02110(18) Uani 1 1 d .
Zn2 Zn -0.74427(8) -0.41326(4) 0.05250(5) 0.0322(2) Uani 1 1 d .
Zn3 Zn -0.60816(8) -0.25309(3) 0.18653(5) 0.02263(19) Uani 1 1 d .
Zn4 Zn -0.52976(8) -0.36119(3) 0.28741(4) 0.02322(19) Uani 1 1 d .
Zn5 Zn -0.38822(7) -0.31799(4) 0.23641(4) 0.0244(2) Uani 1 1 d .
Zn6 Zn -0.77587(8) -0.33379(4) 0.18363(5) 0.0309(2) Uani 1 1 d .
Zn7 Zn -0.61699(8) -0.29683(3) 0.06586(4) 0.0258(2) Uani 1 1 d .
Zn8 Zn -0.52792(9) -0.45304(3) 0.20711(5) 0.0280(2) Uani 1 1 d .
C1 C -0.3621(7) -0.4281(3) 0.0934(4) 0.0281(16) Uani 1 1 d .
H1A H -0.3209 -0.3970 0.0838 0.042 Uiso 1 1 calc R
H1B H -0.4145 -0.4513 0.0503 0.042 Uiso 1 1 calc R
H1C H -0.2963 -0.4524 0.1319 0.042 Uiso 1 1 calc R
C2 C -0.8639(8) -0.4591(4) -0.0310(5) 0.047(2) Uani 1 1 d .
H2A H -0.9288 -0.4339 -0.0686 0.070 Uiso 1 1 calc R
H2B H -0.9057 -0.4874 -0.0181 0.070 Uiso 1 1 calc R
H2C H -0.8172 -0.4790 -0.0483 0.070 Uiso 1 1 calc R
C3 C -0.6204(7) -0.1717(3) 0.1994(5) 0.0343(19) Uani 1 1 d .
H3A H -0.5805 -0.1635 0.2501 0.051 Uiso 1 1 calc R
H3B H -0.7108 -0.1603 0.1728 0.051 Uiso 1 1 calc R
H3C H -0.5762 -0.1500 0.1818 0.051 Uiso 1 1 calc R
C4 C -0.4810(8) -0.3703(4) 0.3855(4) 0.0369(19) Uani 1 1 d .
H4A H -0.4737 -0.3324 0.4064 0.055 Uiso 1 1 calc R
H4B H -0.3983 -0.3902 0.4133 0.055 Uiso 1 1 calc R
H4C H -0.5463 -0.3929 0.3862 0.055 Uiso 1 1 calc R
C5 C -0.2013(7) -0.3186(3) 0.3503(4) 0.0283(17) Uani 1 1 d .
C6 C -0.2497(7) -0.2619(3) 0.3359(4) 0.0289(17) Uani 1 1 d .
C7 C -0.2522(6) -0.2418(3) 0.2754(4) 0.0267(16) Uani 1 1 d .
C8 C -0.2061(7) -0.2865(3) 0.2511(4) 0.0296(17) Uani 1 1 d .
C9 C -0.1743(7) -0.3341(3) 0.2985(4) 0.0270(17) Uani 1 1 d .
C10 C -0.1738(8) -0.3549(3) 0.4107(4) 0.0383(19) Uani 1 1 d .
H10A H -0.0809 -0.3575 0.4449 0.057 Uiso 1 1 calc R
H10B H -0.2089 -0.3934 0.3934 0.057 Uiso 1 1 calc R
H10C H -0.2131 -0.3379 0.4339 0.057 Uiso 1 1 calc R
C11 C -0.2860(8) -0.2266(4) 0.3780(4) 0.0376(19) Uani 1 1 d .
H11A H -0.2103 -0.2062 0.4161 0.056 Uiso 1 1 calc R
H11B H -0.3194 -0.2518 0.3989 0.056 Uiso 1 1 calc R
H11C H -0.3520 -0.1987 0.3465 0.056 Uiso 1 1 calc R
C12 C -0.2830(7) -0.1815(3) 0.2459(4) 0.0347(18) Uani 1 1 d .
H12A H -0.2034 -0.1597 0.2658 0.052 Uiso 1 1 calc R
H12B H -0.3376 -0.1628 0.2588 0.052 Uiso 1 1 calc R
H12C H -0.3281 -0.1830 0.1939 0.052 Uiso 1 1 calc R
C13 C -0.1856(8) -0.2801(4) 0.1928(5) 0.043(2) Uani 1 1 d .
H13A H -0.1053 -0.2593 0.2103 0.064 Uiso 1 1 calc R
H13B H -0.2570 -0.2585 0.1535 0.064 Uiso 1 1 calc R
H13C H -0.1808 -0.3181 0.1758 0.064 Uiso 1 1 calc R
C14 C -0.1172(8) -0.3904(3) 0.2968(5) 0.039(2) Uani 1 1 d .
H14A H -0.0279 -0.3925 0.3375 0.058 Uiso 1 1 calc R
H14B H -0.1205 -0.3933 0.2524 0.058 Uiso 1 1 calc R
H14C H -0.1660 -0.4220 0.2995 0.058 Uiso 1 1 calc R
C15 C -0.9915(6) -0.3432(3) 0.1239(4) 0.0238(15) Uani 1 1 d .
C16 C -0.9354(6) -0.3708(3) 0.1911(4) 0.0253(16) Uani 1 1 d .
C17 C -0.8683(6) -0.3291(3) 0.2465(4) 0.0287(17) Uani 1 1 d .
C18 C -0.8851(6) -0.2753(3) 0.2120(4) 0.0268(16) Uani 1 1 d .
C19 C -0.9614(6) -0.2837(3) 0.1371(4) 0.0233(15) Uani 1 1 d .
C20 C -1.0740(7) -0.3701(3) 0.0517(4) 0.0351(19) Uani 1 1 d .
H20A H -1.1628 -0.3574 0.0297 0.053 Uiso 1 1 calc R
H20B H -1.0696 -0.4120 0.0566 0.053 Uiso 1 1 calc R
H20C H -1.0435 -0.3584 0.0217 0.053 Uiso 1 1 calc R
C21 C -0.9502(8) -0.4340(3) 0.2011(5) 0.0355(19) Uani 1 1 d .
H21A H -1.0370 -0.4411 0.1893 0.053 Uiso 1 1 calc R
H21B H -0.8876 -0.4448 0.2508 0.053 Uiso 1 1 calc R
H21C H -0.9355 -0.4568 0.1697 0.053 Uiso 1 1 calc R
C22 C -0.8086(8) -0.3371(4) 0.3240(4) 0.043(2) Uani 1 1 d .
H22A H -0.8729 -0.3308 0.3353 0.065 Uiso 1 1 calc R
H22B H -0.7384 -0.3096 0.3505 0.065 Uiso 1 1 calc R
H22C H -0.7750 -0.3763 0.3375 0.065 Uiso 1 1 calc R
C23 C -0.8399(9) -0.2188(4) 0.2519(5) 0.046(2) Uani 1 1 d .
H23A H -0.9056 -0.2036 0.2585 0.069 Uiso 1 1 calc R
H23B H -0.8246 -0.1913 0.2244 0.069 Uiso 1 1 calc R
H23C H -0.7603 -0.2250 0.2985 0.069 Uiso 1 1 calc R
C24 C -1.0079(8) -0.2373(3) 0.0807(5) 0.0370(19) Uani 1 1 d .
H24A H -1.0893 -0.2217 0.0701 0.055 Uiso 1 1 calc R
H24B H -1.0203 -0.2538 0.0372 0.055 Uiso 1 1 calc R
H24C H -0.9440 -0.2065 0.0982 0.055 Uiso 1 1 calc R
C25 C -0.7884(7) -0.2783(3) -0.0527(4) 0.0299(17) Uani 1 1 d .
C26 C -0.7371(7) -0.2262(3) -0.0140(4) 0.0250(16) Uani 1 1 d .
C27 C -0.6078(7) -0.2216(3) 0.0075(4) 0.0290(17) Uani 1 1 d .
C28 C -0.5777(7) -0.2725(3) -0.0170(4) 0.0261(16) Uani 1 1 d .
C29 C -0.6884(7) -0.3070(3) -0.0538(4) 0.0267(16) Uani 1 1 d .
C30 C -0.9254(7) -0.2973(4) -0.0873(5) 0.041(2) Uani 1 1 d .
H30A H -0.9826 -0.2681 -0.1217 0.061 Uiso 1 1 calc R
H30B H -0.9442 -0.3021 -0.0508 0.061 Uiso 1 1 calc R
H30C H -0.9384 -0.3338 -0.1120 0.061 Uiso 1 1 calc R
C31 C -0.8138(8) -0.1813(3) -0.0052(5) 0.038(2) Uani 1 1 d .
H31A H -0.8593 -0.1573 -0.0481 0.057 Uiso 1 1 calc R
H31B H -0.7561 -0.1573 0.0362 0.057 Uiso 1 1 calc R
H31C H -0.8760 -0.2001 0.0019 0.057 Uiso 1 1 calc R
C32 C -0.5232(8) -0.1705(3) 0.0394(5) 0.041(2) Uani 1 1 d .
H32A H -0.5442 -0.1426 0.0018 0.061 Uiso 1 1 calc R
H32B H -0.4335 -0.1823 0.0629 0.061 Uiso 1 1 calc R
H32C H -0.5362 -0.1528 0.0745 0.061 Uiso 1 1 calc R
C33 C -0.4549(8) -0.2816(3) -0.0132(4) 0.0354(19) Uani 1 1 d .
H33A H -0.4665 -0.2692 -0.0580 0.053 Uiso 1 1 calc R
H33B H -0.4323 -0.3225 -0.0055 0.053 Uiso 1 1 calc R
H33C H -0.3861 -0.2592 0.0263 0.053 Uiso 1 1 calc R
C34 C -0.6979(8) -0.3629(3) -0.0886(4) 0.0316(18) Uani 1 1 d .
H34A H -0.6831 -0.3568 -0.1266 0.047 Uiso 1 1 calc R
H34B H -0.7834 -0.3792 -0.1089 0.047 Uiso 1 1 calc R
H34C H -0.6333 -0.3895 -0.0532 0.047 Uiso 1 1 calc R
C35 C -0.4291(7) -0.5237(3) 0.2856(4) 0.0266(17) Uani 1 1 d .
C36 C -0.5600(8) -0.5283(3) 0.2618(4) 0.0274(17) Uani 1 1 d .
C37 C -0.6333(7) -0.5421(3) 0.1870(4) 0.0246(16) Uani 1 1 d .
C38 C -0.5461(7) -0.5459(3) 0.1662(4) 0.0227(15) Uani 1 1 d .
C39 C -0.4200(7) -0.5348(3) 0.2263(4) 0.0232(15) Uani 1 1 d .
C40 C -0.3194(8) -0.5166(3) 0.3614(4) 0.0368(19) Uani 1 1 d .
H40A H -0.2913 -0.5544 0.3841 0.055 Uiso 1 1 calc R
H40B H -0.3467 -0.4933 0.3870 0.055 Uiso 1 1 calc R
H40C H -0.2482 -0.4975 0.3629 0.055 Uiso 1 1 calc R
C41 C -0.6108(8) -0.5224(3) 0.3088(5) 0.039(2) Uani 1 1 d .
H41A H -0.6073 -0.5598 0.3298 0.058 Uiso 1 1 calc R
H41B H -0.6997 -0.5089 0.2802 0.058 Uiso 1 1 calc R
H41C H -0.5583 -0.4947 0.3468 0.058 Uiso 1 1 calc R
C42 C -0.7745(7) -0.5514(3) 0.1409(4) 0.0357(19) Uani 1 1 d .
H42A H -0.7922 -0.5888 0.1174 0.054 Uiso 1 1 calc R
H42B H -0.8138 -0.5211 0.1048 0.054 Uiso 1 1 calc R
H42C H -0.8102 -0.5504 0.1702 0.054 Uiso 1 1 calc R
C43 C -0.5819(8) -0.5635(3) 0.0937(4) 0.0321(18) Uani 1 1 d .
H43A H -0.5782 -0.6054 0.0916 0.048 Uiso 1 1 calc R
H43B H -0.5219 -0.5463 0.0838 0.048 Uiso 1 1 calc R
H43C H -0.6690 -0.5503 0.0582 0.048 Uiso 1 1 calc R
C44 C -0.2986(7) -0.5419(3) 0.2288(5) 0.0334(18) Uani 1 1 d .
H44A H -0.2646 -0.5806 0.2456 0.050 Uiso 1 1 calc R
H44B H -0.2355 -0.5135 0.2615 0.050 Uiso 1 1 calc R
H44C H -0.3163 -0.5362 0.1810 0.050 Uiso 1 1 calc R

loop_
_atom_site_aniso_label
_atom_site_aniso_U_11
_atom_site_aniso_U_22
_atom_site_aniso_U_33
_atom_site_aniso_U_23
_atom_site_aniso_U_13
_atom_site_aniso_U_12
Ru1 0.0222(3) 0.0130(3) 0.0179(3) 0.0007(2) 0.0143(2) 0.0023(2)
Zn1 0.0234(4) 0.0231(4) 0.0232(4) 0.0011(3) 0.0170(4) 0.0046(3)
Zn2 0.0235(4) 0.0261(5) 0.0329(5) -0.0034(4) 0.0067(4) -0.0054(4)
Zn3 0.0283(4) 0.0129(4) 0.0302(4) -0.0031(3) 0.0184(4) -0.0007(3)
Zn4 0.0257(4) 0.0283(4) 0.0177(4) -0.0001(3) 0.0132(4) 0.0009(4)
Zn5 0.0197(4) 0.0274(4) 0.0279(4) -0.0074(4) 0.0142(4) -0.0043(3)
Zn6 0.0187(4) 0.0455(6) 0.0316(5) 0.0037(4) 0.0159(4) 0.0007(4)
Zn7 0.0381(5) 0.0216(4) 0.0220(4) 0.0075(3) 0.0194(4) 0.0071(4)
Zn8 0.0498(6) 0.0134(4) 0.0276(5) 0.0042(3) 0.0257(4) 0.0066(4)
C1 0.033(4) 0.031(4) 0.031(4) 0.005(3) 0.024(4) 0.014(3)
C2 0.033(5) 0.036(5) 0.042(5) -0.006(4) 0.001(4) -0.013(4)
C3 0.031(4) 0.022(4) 0.050(5) -0.008(4) 0.023(4) 0.002(3)
C4 0.041(5) 0.051(5) 0.019(4) -0.001(4) 0.017(4) 0.005(4)
C5 0.023(4) 0.025(4) 0.032(4) -0.002(3) 0.012(3) -0.004(3)
C6 0.025(4) 0.030(4) 0.028(4) -0.007(3) 0.012(3) -0.008(3)
C7 0.018(3) 0.025(4) 0.031(4) -0.008(3) 0.010(3) -0.007(3)
C8 0.021(4) 0.034(4) 0.036(4) -0.008(4) 0.018(3) -0.006(3)
C9 0.020(4) 0.019(4) 0.037(4) -0.003(3) 0.013(3) 0.000(3)
C10 0.032(4) 0.040(5) 0.036(5) -0.001(4) 0.014(4) -0.003(4)
C11 0.044(5) 0.040(5) 0.031(4) -0.016(4) 0.022(4) -0.005(4)
C12 0.031(4) 0.033(4) 0.037(5) -0.006(4) 0.017(4) -0.010(3)
C13 0.027(4) 0.064(6) 0.045(5) -0.003(5) 0.024(4) 0.001(4)
C14 0.032(4) 0.033(4) 0.050(5) -0.002(4) 0.022(4) 0.001(4)
C15 0.016(3) 0.029(4) 0.028(4) -0.003(3) 0.013(3) -0.001(3)
C16 0.020(4) 0.027(4) 0.030(4) 0.000(3) 0.015(3) 0.000(3)
C17 0.018(4) 0.045(5) 0.024(4) -0.008(3) 0.013(3) -0.004(3)
C18 0.022(4) 0.033(4) 0.032(4) -0.010(3) 0.019(3) -0.008(3)
C19 0.021(4) 0.028(4) 0.027(4) -0.004(3) 0.017(3) -0.001(3)
C20 0.031(4) 0.040(5) 0.031(4) -0.011(4) 0.015(4) -0.007(4)
C21 0.034(4) 0.030(4) 0.047(5) 0.005(4) 0.026(4) 0.003(3)
C22 0.028(4) 0.078(6) 0.028(4) 0.000(4) 0.018(4) -0.003(4)
C23 0.052(5) 0.048(5) 0.052(6) -0.024(4) 0.038(5) -0.016(4)
C24 0.037(5) 0.028(4) 0.046(5) 0.004(4) 0.023(4) 0.002(4)
C25 0.035(4) 0.033(4) 0.026(4) 0.013(3) 0.020(3) 0.013(3)
C26 0.036(4) 0.022(4) 0.021(3) 0.006(3) 0.018(3) 0.012(3)
C27 0.046(5) 0.024(4) 0.021(4) 0.009(3) 0.020(4) 0.011(3)
C28 0.037(4) 0.027(4) 0.020(3) 0.010(3) 0.019(3) 0.014(3)
C29 0.036(4) 0.026(4) 0.020(4) 0.006(3) 0.016(3) 0.012(3)
C30 0.027(4) 0.046(5) 0.039(5) 0.003(4) 0.012(4) 0.006(4)
C31 0.055(5) 0.025(4) 0.043(5) 0.009(4) 0.034(4) 0.017(4)
C32 0.057(6) 0.032(5) 0.040(5) 0.001(4) 0.031(5) -0.003(4)
C33 0.043(5) 0.041(5) 0.036(4) 0.013(4) 0.031(4) 0.011(4)
C34 0.046(5) 0.025(4) 0.025(4) 0.000(3) 0.020(4) 0.008(4)
C35 0.032(4) 0.011(3) 0.027(4) 0.001(3) 0.011(3) 0.001(3)
C36 0.047(5) 0.011(3) 0.029(4) 0.003(3) 0.024(4) 0.004(3)
C37 0.032(4) 0.014(3) 0.028(4) -0.001(3) 0.017(3) 0.000(3)
C38 0.036(4) 0.010(3) 0.026(4) 0.002(3) 0.020(3) 0.005(3)
C39 0.028(4) 0.010(3) 0.032(4) 0.001(3) 0.017(3) 0.001(3)
C40 0.053(5) 0.026(4) 0.026(4) 0.001(3) 0.019(4) -0.001(4)
C41 0.056(5) 0.031(4) 0.042(5) 0.007(4) 0.035(5) 0.005(4)
C42 0.031(4) 0.033(4) 0.040(5) 0.006(4) 0.017(4) 0.003(4)
C43 0.047(5) 0.022(4) 0.033(4) -0.003(3) 0.025(4) 0.005(3)
C44 0.034(4) 0.020(4) 0.046(5) 0.002(3) 0.022(4) 0.001(3)

loop_
_atom_type_symbol
_atom_type_description
_atom_type_scat_dispersion_real
_atom_type_scat_dispersion_imag
_atom_type_scat_source
C C 0.0033 0.0016 'International Tables Vol C Tables 4.2.6.8 and 6.1.1.4'
H H 0.0000 0.0000 'International Tables Vol C Tables 4.2.6.8 and 6.1.1.4'
Ga Ga 0.2307 1.6083 'International Tables Vol C Tables 4.2.6.8 and 6.1.1.4'
Ru Ru -1.2594 0.8363 'International Tables Vol C Tables 4.2.6.8 and 6.1.1.4'
Zn Zn 0.2839 1.4301 'International Tables Vol C Tables 4.2.6.8 and 6.1.1.4'

loop_
_geom_angle_atom_site_label_1
_geom_angle_atom_site_label_2
_geom_angle_atom_site_label_3
_geom_angle
Zn2 Ru1 Zn3 133.22(4)
Zn2 Ru1 Zn6 97.42(4)
Zn3 Ru1 Zn6 68.93(3)
Zn2 Ru1 Zn4 137.59(4)
Zn3 Ru1 Zn4 79.62(3)
Zn6 Ru1 Zn4 66.82(3)
Zn2 Ru1 Zn8 79.66(3)
Zn3 Ru1 Zn8 146.73(4)
Zn6 Ru1 Zn8 107.13(4)
Zn4 Ru1 Zn8 69.18(3)
Zn2 Ru1 Zn7 77.40(3)
Zn3 Ru1 Zn7 70.32(3)
Zn6 Ru1 Zn7 115.76(3)
Zn4 Ru1 Zn7 144.98(3)
Zn8 Ru1 Zn7 133.28(3)
Zn2 Ru1 Zn5 140.93(4)
Zn3 Ru1 Zn5 68.21(3)
Zn6 Ru1 Zn5 121.64(4)
Zn4 Ru1 Zn5 68.09(3)
Zn8 Ru1 Zn5 89.06(3)
Zn7 Ru1 Zn5 84.01(3)
Zn2 Ru1 Zn1 71.98(3)
Zn3 Ru1 Zn1 121.84(3)
Zn6 Ru1 Zn1 168.31(4)
Zn4 Ru1 Zn1 117.56(3)
Zn8 Ru1 Zn1 66.80(3)
Zn7 Ru1 Zn1 67.58(3)
Zn5 Ru1 Zn1 69.19(3)
C1 Zn1 Ru1 178.7(2)
C1 Zn1 Zn8 122.5(2)
Ru1 Zn1 Zn8 56.31(3)
C1 Zn1 Zn7 125.2(2)
Ru1 Zn1 Zn7 56.00(3)
Zn8 Zn1 Zn7 111.61(4)
C1 Zn1 Zn5 125.1(2)
Ru1 Zn1 Zn5 55.35(3)
Zn8 Zn1 Zn5 77.46(3)
Zn7 Zn1 Zn5 72.94(3)
C1 Zn1 Zn2 126.5(2)
Ru1 Zn1 Zn2 53.16(3)
Zn8 Zn1 Zn2 67.88(3)
Zn7 Zn1 Zn2 65.74(3)
Zn5 Zn1 Zn2 108.39(3)
C2 Zn2 Ru1 174.5(3)
C2 Zn2 Zn1 130.4(3)
Ru1 Zn2 Zn1 54.86(3)
C2 Zn2 Zn7 131.1(3)
Ru1 Zn2 Zn7 51.90(2)
Zn1 Zn2 Zn7 55.05(3)
C2 Zn2 Zn8 129.7(3)
Ru1 Zn2 Zn8 50.68(2)
Zn1 Zn2 Zn8 53.59(3)
Zn7 Zn2 Zn8 93.93(3)
C3 Zn3 Ru1 174.9(3)
C3 Zn3 Zn5 128.0(2)
Ru1 Zn3 Zn5 56.30(3)
C3 Zn3 Zn6 122.8(2)
Ru1 Zn3 Zn6 55.61(3)
Zn5 Zn3 Zn6 102.00(3)
C3 Zn3 Zn7 121.9(3)
Ru1 Zn3 Zn7 55.08(3)
Zn5 Zn3 Zn7 72.45(3)
Zn6 Zn3 Zn7 96.01(3)
C4 Zn4 Ru1 174.3(3)
C4 Zn4 Zn6 119.7(2)
Ru1 Zn4 Zn6 56.49(3)
C4 Zn4 Zn5 129.4(3)
Ru1 Zn4 Zn5 56.19(3)
Zn6 Zn4 Zn5 103.78(4)
C4 Zn4 Zn8 122.5(3)
Ru1 Zn4 Zn8 55.41(3)
Zn6 Zn4 Zn8 91.93(4)
Zn5 Zn4 Zn8 77.04(3)
C8 Zn5 C9 37.1(3)
C8 Zn5 C7 37.1(3)
C9 Zn5 C7 60.8(2)
C8 Zn5 C5 61.1(3)
C9 Zn5 C5 36.2(3)
C7 Zn5 C5 59.8(3)
C8 Zn5 C6 61.2(3)
C9 Zn5 C6 60.1(3)
C7 Zn5 C6 36.0(3)
C5 Zn5 C6 35.4(2)
C8 Zn5 Ru1 151.0(2)
C9 Zn5 Ru1 149.01(18)
C7 Zn5 Ru1 148.87(19)
C5 Zn5 Ru1 145.24(19)
C6 Zn5 Ru1 144.99(19)
C8 Zn5 Zn3 125.7(2)
C9 Zn5 Zn3 155.47(18)
C7 Zn5 Zn3 95.46(18)
C5 Zn5 Zn3 128.17(19)
C6 Zn5 Zn3 97.38(19)
Ru1 Zn5 Zn3 55.49(3)
C8 Zn5 Zn4 152.5(2)
C9 Zn5 Zn4 119.5(2)
C7 Zn5 Zn4 129.5(2)
C5 Zn5 Zn4 91.44(19)
C6 Zn5 Zn4 96.41(19)
Ru1 Zn5 Zn4 55.72(3)
Zn3 Zn5 Zn4 69.39(3)
C8 Zn5 Zn1 100.1(2)
C9 Zn5 Zn1 99.88(19)
C7 Zn5 Zn1 132.0(2)
C5 Zn5 Zn1 129.71(19)
C6 Zn5 Zn1 159.34(19)
Ru1 Zn5 Zn1 55.46(3)
Zn3 Zn5 Zn1 101.21(3)
Zn4 Zn5 Zn1 98.50(3)
C18 Zn6 C15 61.1(2)
C18 Zn6 C16 60.8(3)
C15 Zn6 C16 36.6(3)
C18 Zn6 C17 36.7(3)
C15 Zn6 C17 61.6(3)
C16 Zn6 C17 36.7(3)
C18 Zn6 C19 36.6(2)
C15 Zn6 C19 36.5(2)
C16 Zn6 C19 60.7(2)
C17 Zn6 C19 61.3(3)
C18 Zn6 Ru1 154.23(18)
C15 Zn6 Ru1 135.93(19)
C16 Zn6 Ru1 145.00(18)
C17 Zn6 Ru1 157.71(19)
C19 Zn6 Ru1 140.64(18)
C18 Zn6 Zn4 118.27(19)
C15 Zn6 Zn4 154.14(19)
C16 Zn6 Zn4 118.25(19)
C17 Zn6 Zn4 101.60(18)
C19 Zn6 Zn4 154.21(18)
Ru1 Zn6 Zn4 56.69(3)
C18 Zn6 Zn3 98.77(18)
C15 Zn6 Zn3 135.46(19)
C16 Zn6 Zn3 159.54(18)
C17 Zn6 Zn3 126.02(19)
C19 Zn6 Zn3 103.27(18)
Ru1 Zn6 Zn3 55.46(3)
Zn4 Zn6 Zn3 69.98(3)
C27 Zn7 C28 37.6(3)
C27 Zn7 C26 36.5(3)
C28 Zn7 C26 61.1(2)
C27 Zn7 C29 60.8(3)
C28 Zn7 C29 35.8(3)
C26 Zn7 C29 59.9(2)
C27 Zn7 C25 60.1(3)
C28 Zn7 C25 59.7(3)
C26 Zn7 C25 35.6(3)
C29 Zn7 C25 35.4(2)
C27 Zn7 Ru1 161.39(19)
C28 Zn7 Ru1 157.72(18)
C26 Zn7 Ru1 140.07(18)
C29 Zn7 Ru1 137.43(18)
C25 Zn7 Ru1 130.14(19)
C27 Zn7 Zn1 133.3(2)
C28 Zn7 Zn1 101.42(18)
C26 Zn7 Zn1 159.98(18)
C29 Zn7 Zn1 100.34(17)
C25 Zn7 Zn1 128.78(19)
Ru1 Zn7 Zn1 56.43(3)
C27 Zn7 Zn3 107.10(19)
C28 Zn7 Zn3 142.26(19)
C26 Zn7 Zn3 98.95(18)
C29 Zn7 Zn3 157.83(17)
C25 Zn7 Zn3 123.06(18)
Ru1 Zn7 Zn3 54.60(3)
Zn1 Zn7 Zn3 101.04(3)
C27 Zn7 Zn2 145.8(2)
C28 Zn7 Zn2 118.70(19)
C26 Zn7 Zn2 118.53(19)
C29 Zn7 Zn2 87.12(18)
C25 Zn7 Zn2 87.27(19)
Ru1 Zn7 Zn2 50.71(3)
Zn1 Zn7 Zn2 59.21(3)
Zn3 Zn7 Zn2 98.84(3)
C35 Zn8 C39 37.3(3)
C35 Zn8 C36 36.5(3)
C39 Zn8 C36 60.9(3)
C35 Zn8 C38 60.9(2)
C39 Zn8 C38 36.5(2)
C36 Zn8 C38 59.5(2)
C35 Zn8 C37 60.6(2)
C39 Zn8 C37 60.2(2)
C36 Zn8 C37 35.9(2)
C38 Zn8 C37 35.1(2)
C35 Zn8 Ru1 159.66(19)
C39 Zn8 Ru1 157.93(19)
C36 Zn8 Ru1 140.75(19)
C38 Zn8 Ru1 139.28(18)
C37 Zn8 Ru1 131.67(18)
C35 Zn8 Zn1 132.4(2)
C39 Zn8 Zn1 101.04(19)
C36 Zn8 Zn1 159.86(18)
C38 Zn8 Zn1 100.83(18)
C37 Zn8 Zn1 129.12(18)
Ru1 Zn8 Zn1 56.90(3)
C35 Zn8 Zn4 104.54(19)
C39 Zn8 Zn4 138.02(19)
C36 Zn8 Zn4 99.73(18)
C38 Zn8 Zn4 159.15(18)
C37 Zn8 Zn4 126.07(18)
Ru1 Zn8 Zn4 55.41(3)
Zn1 Zn8 Zn4 100.01(3)
C35 Zn8 Zn2 149.09(18)
C39 Zn8 Zn2 121.60(19)
C36 Zn8 Zn2 121.2(2)
C38 Zn8 Zn2 89.98(17)
C37 Zn8 Zn2 89.90(18)
Ru1 Zn8 Zn2 49.66(2)
Zn1 Zn8 Zn2 58.53(3)
Zn4 Zn8 Zn2 100.37(3)
Zn1 C1 H1A 109.5
Zn1 C1 H1B 109.5
H1A C1 H1B 109.5
Zn1 C1 H1C 109.5
H1A C1 H1C 109.5
H1B C1 H1C 109.5
Zn2 C2 H2A 109.5
Zn2 C2 H2B 109.5
H2A C2 H2B 109.5
Zn2 C2 H2C 109.5
H2A C2 H2C 109.5
H2B C2 H2C 109.5
Zn3 C3 H3A 109.5
Zn3 C3 H3B 109.5
H3A C3 H3B 109.5
Zn3 C3 H3C 109.5
H3A C3 H3C 109.5
H3B C3 H3C 109.5
Zn4 C4 H4A 109.5
Zn4 C4 H4B 109.5
H4A C4 H4B 109.5
Zn4 C4 H4C 109.5
H4A C4 H4C 109.5
H4B C4 H4C 109.5
C6 C5 C9 108.2(7)
C6 C5 C10 126.8(7)
C9 C5 C10 124.8(7)
C6 C5 Zn5 72.5(4)
C9 C5 Zn5 69.5(4)
C10 C5 Zn5 127.0(5)
C5 C6 C7 107.8(7)
C5 C6 C11 127.3(7)
C7 C6 C11 124.7(7)
C5 C6 Zn5 72.2(4)
C7 C6 Zn5 69.8(4)
C11 C6 Zn5 126.1(5)
C6 C7 C8 108.9(6)
C6 C7 C12 126.3(7)
C8 C7 C12 124.4(7)
C6 C7 Zn5 74.3(4)
C8 C7 Zn5 70.1(4)
C12 C7 Zn5 126.9(5)
C9 C8 C7 106.4(7)
C9 C8 C13 128.8(7)
C7 C8 C13 124.5(7)
C9 C8 Zn5 72.5(4)
C7 C8 Zn5 72.8(4)
C13 C8 Zn5 124.3(5)
C5 C9 C8 108.6(6)
C5 C9 C14 124.7(7)
C8 C9 C14 126.6(7)
C5 C9 Zn5 74.3(4)
C8 C9 Zn5 70.4(4)
C14 C9 Zn5 123.0(5)
C5 C10 H10A 109.5
C5 C10 H10B 109.5
H10A C10 H10B 109.5
C5 C10 H10C 109.5
H10A C10 H10C 109.5
H10B C10 H10C 109.5
C6 C11 H11A 109.5
C6 C11 H11B 109.5
H11A C11 H11B 109.5
C6 C11 H11C 109.5
H11A C11 H11C 109.5
H11B C11 H11C 109.5
C7 C12 H12A 109.5
C7 C12 H12B 109.5
H12A C12 H12B 109.5
C7 C12 H12C 109.5
H12A C12 H12C 109.5
H12B C12 H12C 109.5
C8 C13 H13A 109.5
C8 C13 H13B 109.5
H13A C13 H13B 109.5
C8 C13 H13C 109.5
H13A C13 H13C 109.5
H13B C13 H13C 109.5
C9 C14 H14A 109.5
C9 C14 H14B 109.5
H14A C14 H14B 109.5
C9 C14 H14C 109.5
H14A C14 H14C 109.5
H14B C14 H14C 109.5
C19 C15 C16 107.4(6)
C19 C15 C20 125.3(7)
C16 C15 C20 127.2(7)
C19 C15 Zn6 72.0(4)
C16 C15 Zn6 71.7(4)
C20 C15 Zn6 124.5(5)
C15 C16 C17 109.1(6)
C15 C16 C21 124.6(7)
C17 C16 C21 126.3(7)
C15 C16 Zn6 71.7(4)
C17 C16 Zn6 71.9(4)
C21 C16 Zn6 124.4(5)
C18 C17 C16 106.5(6)
C18 C17 C22 125.3(7)
C16 C17 C22 127.6(7)
C18 C17 Zn6 71.2(4)
C16 C17 Zn6 71.4(4)
C22 C17 Zn6 128.9(5)
C19 C18 C17 108.9(6)
C19 C18 C23 127.6(7)
C17 C18 C23 123.1(7)
C19 C18 Zn6 72.2(4)
C17 C18 Zn6 72.1(4)
C23 C18 Zn6 127.2(5)
C18 C19 C15 108.1(6)
C18 C19 C24 126.2(7)
C15 C19 C24 125.7(7)
C18 C19 Zn6 71.2(4)
C15 C19 Zn6 71.5(4)
C24 C19 Zn6 124.9(5)
C15 C20 H20A 109.5
C15 C20 H20B 109.5
H20A C20 H20B 109.5
C15 C20 H20C 109.5
H20A C20 H20C 109.5
H20B C20 H20C 109.5
C16 C21 H21A 109.5
C16 C21 H21B 109.5
H21A C21 H21B 109.5
C16 C21 H21C 109.5
H21A C21 H21C 109.5
H21B C21 H21C 109.5
C17 C22 H22A 109.5
C17 C22 H22B 109.5
H22A C22 H22B 109.5
C17 C22 H22C 109.5
H22A C22 H22C 109.5
H22B C22 H22C 109.5
C18 C23 H23A 109.5
C18 C23 H23B 109.5
H23A C23 H23B 109.5
C18 C23 H23C 109.5
H23A C23 H23C 109.5
H23B C23 H23C 109.5
C19 C24 H24A 109.5
C19 C24 H24B 109.5
H24A C24 H24B 109.5
C19 C24 H24C 109.5
H24A C24 H24C 109.5
H24B C24 H24C 109.5
C26 C25 C29 107.9(7)
C26 C25 C30 124.5(7)
C29 C25 C30 127.7(7)
C26 C25 Zn7 69.0(4)
C29 C25 Zn7 71.2(4)
C30 C25 Zn7 126.5(5)
C27 C26 C25 108.5(6)
C27 C26 C31 126.5(7)
C25 C26 C31 124.7(7)
C27 C26 Zn7 69.7(4)
C25 C26 Zn7 75.3(4)
C31 C26 Zn7 126.0(5)
C26 C27 C28 107.4(6)
C26 C27 C32 126.9(7)
C28 C27 C32 125.1(7)
C26 C27 Zn7 73.7(4)
C28 C27 Zn7 71.9(4)
C32 C27 Zn7 126.8(5)
C29 C28 C27 108.3(6)
C29 C28 C33 126.4(7)
C27 C28 C33 124.7(7)
C29 C28 Zn7 75.5(4)
C27 C28 Zn7 70.5(4)
C33 C28 Zn7 127.0(5)
C28 C29 C25 108.0(6)
C28 C29 C34 125.1(7)
C25 C29 C34 127.0(7)
C28 C29 Zn7 68.8(4)
C25 C29 Zn7 73.4(4)
C34 C29 Zn7 124.4(5)
C25 C30 H30A 109.5
C25 C30 H30B 109.5
H30A C30 H30B 109.5
C25 C30 H30C 109.5
H30A C30 H30C 109.5
H30B C30 H30C 109.5
C26 C31 H31A 109.5
C26 C31 H31B 109.5
H31A C31 H31B 109.5
C26 C31 H31C 109.5
H31A C31 H31C 109.5
H31B C31 H31C 109.5
C27 C32 H32A 109.5
C27 C32 H32B 109.5
H32A C32 H32B 109.5
C27 C32 H32C 109.5
H32A C32 H32C 109.5
H32B C32 H32C 109.5
C28 C33 H33A 109.5
C28 C33 H33B 109.5
H33A C33 H33B 109.5
C28 C33 H33C 109.5
H33A C33 H33C 109.5
H33B C33 H33C 109.5
C29 C34 H34A 109.5
C29 C34 H34B 109.5
H34A C34 H34B 109.5
C29 C34 H34C 109.5
H34A C34 H34C 109.5
H34B C34 H34C 109.5
C36 C35 C39 107.9(6)
C36 C35 C40 125.4(7)
C39 C35 C40 126.3(7)
C36 C35 Zn8 74.7(4)
C39 C35 Zn8 71.7(4)
C40 C35 Zn8 125.5(5)
C35 C36 C37 108.3(7)
C35 C36 C41 125.0(7)
C37 C36 C41 126.6(7)
C35 C36 Zn8 68.8(4)
C37 C36 Zn8 74.4(4)
C41 C36 Zn8 124.8(5)
C38 C37 C36 107.0(6)
C38 C37 C42 126.7(7)
C36 C37 C42 126.3(7)
C38 C37 Zn8 70.4(4)
C36 C37 Zn8 69.7(4)
C42 C37 Zn8 125.6(5)
C37 C38 C39 109.2(6)
C37 C38 C43 124.2(7)
C39 C38 C43 126.4(7)
C37 C38 Zn8 74.5(4)
C39 C38 Zn8 68.8(4)
C43 C38 Zn8 126.6(5)
C35 C39 C38 107.6(6)
C35 C39 C44 126.1(7)
C38 C39 C44 125.8(7)
C35 C39 Zn8 71.0(4)
C38 C39 Zn8 74.7(4)
C44 C39 Zn8 126.5(5)
C35 C40 H40A 109.5
C35 C40 H40B 109.5
H40A C40 H40B 109.5
C35 C40 H40C 109.5
H40A C40 H40C 109.5
H40B C40 H40C 109.5
C36 C41 H41A 109.5
C36 C41 H41B 109.5
H41A C41 H41B 109.5
C36 C41 H41C 109.5
H41A C41 H41C 109.5
H41B C41 H41C 109.5
C37 C42 H42A 109.5
C37 C42 H42B 109.5
H42A C42 H42B 109.5
C37 C42 H42C 109.5
H42A C42 H42C 109.5
H42B C42 H42C 109.5
C38 C43 H43A 109.5
C38 C43 H43B 109.5
H43A C43 H43B 109.5
C38 C43 H43C 109.5
H43A C43 H43C 109.5
H43B C43 H43C 109.5
C39 C44 H44A 109.5
C39 C44 H44B 109.5
H44A C44 H44B 109.5
C39 C44 H44C 109.5
H44A C44 H44C 109.5
H44B C44 H44C 109.5

loop_
_geom_bond_atom_site_label_1
_geom_bond_atom_site_label_2
_geom_bond_distance
Ru1 Zn2 2.4383(10)
Ru1 Zn3 2.4646(9)
Ru1 Zn6 2.4690(10)
Ru1 Zn4 2.4746(9)
Ru1 Zn8 2.4746(9)
Ru1 Zn7 2.4792(9)
Ru1 Zn5 2.4883(9)
Ru1 Zn1 2.4915(9)
Zn1 C1 1.961(7)
Zn1 Zn8 2.7338(11)
Zn1 Zn7 2.7643(11)
Zn1 Zn5 2.8276(11)
Zn1 Zn2 2.8973(12)
Zn2 C2 1.952(8)
Zn2 Zn7 3.0747(12)
Zn2 Zn8 3.1468(12)
Zn3 C3 1.937(7)
Zn3 Zn5 2.7773(11)
Zn3 Zn6 2.7919(12)
Zn3 Zn7 2.8469(12)
Zn4 C4 1.952(7)
Zn4 Zn6 2.7222(11)
Zn4 Zn5 2.7786(11)
Zn4 Zn8 2.8096(11)
Zn5 C8 2.239(7)
Zn5 C9 2.266(7)
Zn5 C7 2.274(7)
Zn5 C5 2.329(7)
Zn5 C6 2.333(7)
Zn6 C18 2.259(7)
Zn6 C15 2.266(6)
Zn6 C16 2.266(7)
Zn6 C17 2.272(7)
Zn6 C19 2.273(7)
Zn7 C27 2.230(7)
Zn7 C28 2.249(7)
Zn7 C26 2.282(7)
Zn7 C29 2.336(7)
Zn7 C25 2.365(7)
Zn8 C35 2.225(7)
Zn8 C39 2.234(6)
Zn8 C36 2.302(7)
Zn8 C38 2.312(6)
Zn8 C37 2.364(7)
C1 H1A 0.9800
C1 H1B 0.9800
C1 H1C 0.9800
C2 H2A 0.9800
C2 H2B 0.9800
C2 H2C 0.9800
C3 H3A 0.9800
C3 H3B 0.9800
C3 H3C 0.9800
C4 H4A 0.9800
C4 H4B 0.9800
C4 H4C 0.9800
C5 C6 1.416(10)
C5 C9 1.428(11)
C5 C10 1.470(11)
C6 C7 1.424(11)
C6 C11 1.503(10)
C7 C8 1.438(10)
C7 C12 1.509(10)
C8 C9 1.432(11)
C8 C13 1.480(11)
C9 C14 1.504(10)
C10 H10A 0.9800
C10 H10B 0.9800
C10 H10C 0.9800
C11 H11A 0.9800
C11 H11B 0.9800
C11 H11C 0.9800
C12 H12A 0.9800
C12 H12B 0.9800
C12 H12C 0.9800
C13 H13A 0.9800
C13 H13B 0.9800
C13 H13C 0.9800
C14 H14A 0.9800
C14 H14B 0.9800
C14 H14C 0.9800
C15 C19 1.422(10)
C15 C16 1.424(10)
C15 C20 1.498(10)
C16 C17 1.430(10)
C16 C21 1.515(10)
C17 C18 1.426(11)
C17 C22 1.484(10)
C18 C19 1.421(10)
C18 C23 1.515(10)
C19 C24 1.518(10)
C20 H20A 0.9800
C20 H20B 0.9800
C20 H20C 0.9800
C21 H21A 0.9800
C21 H21B 0.9800
C21 H21C 0.9800
C22 H22A 0.9800
C22 H22B 0.9800
C22 H22C 0.9800
C23 H23A 0.9800
C23 H23B 0.9800
C23 H23C 0.9800
C24 H24A 0.9800
C24 H24B 0.9800
C24 H24C 0.9800
C25 C26 1.423(10)
C25 C29 1.431(10)
C25 C30 1.506(11)
C26 C27 1.415(11)
C26 C31 1.505(10)
C27 C28 1.442(10)
C27 C32 1.489(11)
C28 C29 1.410(11)
C28 C33 1.507(10)
C29 C34 1.489(9)
C30 H30A 0.9800
C30 H30B 0.9800
C30 H30C 0.9800
C31 H31A 0.9800
C31 H31B 0.9800
C31 H31C 0.9800
C32 H32A 0.9800
C32 H32B 0.9800
C32 H32C 0.9800
C33 H33A 0.9800
C33 H33B 0.9800
C33 H33C 0.9800
C34 H34A 0.9800
C34 H34B 0.9800
C34 H34C 0.9800
C35 C36 1.420(11)
C35 C39 1.424(10)
C35 C40 1.498(10)
C36 C37 1.441(10)
C36 C41 1.511(11)
C37 C38 1.409(10)
C37 C42 1.490(10)
C38 C39 1.425(10)
C38 C43 1.493(10)
C39 C44 1.499(10)
C40 H40A 0.9800
C40 H40B 0.9800
C40 H40C 0.9800
C41 H41A 0.9800
C41 H41B 0.9800
C41 H41C 0.9800
C42 H42A 0.9800
C42 H42B 0.9800
C42 H42C 0.9800
C43 H43A 0.9800
C43 H43B 0.9800
C43 H43C 0.9800
C44 H44A 0.9800
C44 H44B 0.9800
C44 H44C 0.9800
